data_7018225
loop_
_publ_author_name
'Knight, Fergus R.'
'Athukorala Arachchige, Kasun S.'
'Randall, Rebecca A. M.'
'B\"uhl, Michael'
'Slawin, Alexandra M. Z.'
'Woollins, J. Derek'

_publ_section_title
;
 Exploring hypervalency and three-centre, four-electron bonding
 interactions: Reactions of acenaphthene chalcogen donors and dihalogen
 acceptors.
;
_journal_issue 11
_journal_name_full 'Dalton transactions (Cambridge, England : 2003)'
_journal_page_first 3154
_journal_page_last 3165
_journal_paper_doi 10.1039/c2dt12031c
_journal_volume 41
_journal_year 2012
_chemical_formula_moiety 'C18 H13 Br I2 Se'
_chemical_formula_sum 'C18 H13 Br I2 Se'
_chemical_formula_weight 641.97
_space_group_IT_number 14
_symmetry_cell_setting monoclinic
_symmetry_Int_Tables_number 14
_symmetry_space_group_name_Hall '-P 2ybc'
_symmetry_space_group_name_H-M 'P 1 21/c 1'
_atom_sites_solution_hydrogens geom
_atom_sites_solution_primary direct
_atom_sites_solution_secondary difmap
_cell_angle_alpha 90.0000
_cell_angle_beta 106.194(10)
_cell_angle_gamma 90.0000
_cell_formula_units_Z 4
_cell_length_a 14.174(7)
_cell_length_b 14.165(7)
_cell_length_c 9.265(5)
_cell_measurement_reflns_used 7465
_cell_measurement_temperature 125
_cell_measurement_theta_max 29.13
_cell_measurement_theta_min 1.44
_cell_volume 1786.4(16)
_computing_cell_refinement 'CrystalClear-SM Expert 2.0 r6'
_computing_data_collection 'CrystalClear-SM Expert 2.0 r6 (Rigaku, 2010)'
_computing_data_reduction 'CrystalClear-SM Expert 2.0 r6'
_computing_molecular_graphics 'CrystalStructure 4.0'
_computing_publication_material 'CrystalStructure 4.0 (Rigaku, 2010)'
_computing_structure_refinement 'SHELXL97 (Sheldrick, 2008)'
_computing_structure_solution SIR97
_diffrn_ambient_temperature 125
_diffrn_detector_area_resol_mean 29.257
_diffrn_measured_fraction_theta_full 0.997
_diffrn_measured_fraction_theta_max 0.997
_diffrn_measurement_device_type 'Rigaku Saturn70'
_diffrn_measurement_method \w
_diffrn_radiation_type 'Mo K\a'
_diffrn_radiation_wavelength 0.71075
_diffrn_reflns_av_R_equivalents 0.0869
_diffrn_reflns_limit_h_max 16
_diffrn_reflns_limit_h_min -16
_diffrn_reflns_limit_k_max 15
_diffrn_reflns_limit_k_min -16
_diffrn_reflns_limit_l_max 10
_diffrn_reflns_limit_l_min -10
_diffrn_reflns_number 13238
_diffrn_reflns_theta_full 25.00
_diffrn_reflns_theta_max 25.00
_diffrn_standards_number 0
_exptl_absorpt_coefficient_mu 7.797
_exptl_absorpt_correction_T_max 0.856
_exptl_absorpt_correction_T_min 0.341
_exptl_absorpt_correction_type multi-scan
_exptl_absorpt_process_details 'REQAB (Rigaku, 1998)'
_exptl_crystal_colour red
_exptl_crystal_density_diffrn 2.387
_exptl_crystal_density_method 'not measured'
_exptl_crystal_description platelet
_exptl_crystal_F_000 1184.00
_exptl_crystal_size_max 0.210
_exptl_crystal_size_mid 0.090
_exptl_crystal_size_min 0.020
_refine_diff_density_max 1.810
_refine_diff_density_min -2.050
_refine_ls_extinction_method none
_refine_ls_goodness_of_fit_ref 1.022
_refine_ls_hydrogen_treatment constr
_refine_ls_number_parameters 199
_refine_ls_number_reflns 3140
_refine_ls_number_restraints 0
_refine_ls_R_factor_all 0.0685
_refine_ls_R_factor_gt 0.0493
_refine_ls_shift/su_max 0.000
_refine_ls_structure_factor_coef Fsqd
_refine_ls_weighting_details 'w = 1/[\s^2^(Fo^2^)+(0.1065P)^2^+0.0000P] where P=(Fo^2^+2Fc^2^)/3'
_refine_ls_weighting_scheme calc
_refine_ls_wR_factor_ref 0.1936
_reflns_number_gt 2490
_reflns_number_total 3140
_reflns_threshold_expression F^2^>2.0\s(F^2^)
_cod_data_source_file c2dt12031c.txt
_cod_data_source_block Ferg-117-B_Off
_cod_original_cell_volume 1786.5(14)
_cod_database_code 7018225

loop_
_symmetry_equiv_pos_site_id
_symmetry_equiv_pos_as_xyz
1 +X,+Y,+Z
2 -X,1/2+Y,1/2-Z
3 -X,-Y,-Z
4 +X,1/2-Y,1/2+Z

loop_
_atom_site_label
_atom_site_type_symbol
_atom_site_fract_x
_atom_site_fract_y
_atom_site_fract_z
_atom_site_U_iso_or_equiv
_atom_site_adp_type
_atom_site_occupancy
_atom_site_symmetry_multiplicity
_atom_site_calc_flag
_atom_site_refinement_flags
I1 I 0.82513(5) 0.24505(6) 0.79971(8) 0.0264(3) Uani 1.0 4 d .
I2 I 0.94094(5) 0.39155(6) 0.96432(8) 0.0303(3) Uani 1.0 4 d .
Br1 Br 0.60811(8) 0.23355(10) 0.43745(13) 0.0327(4) Uani 1.0 4 d .
Se1 Se 0.72910(8) 0.07247(9) 0.64783(12) 0.0243(4) Uani 1.0 4 d .
C1 C 0.6006(8) 0.0533(9) 0.6824(12) 0.023(3) Uani 1.0 4 d .
C2 C 0.5897(8) -0.0218(10) 0.7715(13) 0.028(3) Uani 1.0 4 d .
C3 C 0.5027(9) -0.0405(10) 0.8079(13) 0.034(3) Uani 1.0 4 d .
C4 C 0.4251(8) 0.0170(10) 0.7544(12) 0.026(3) Uani 1.0 4 d .
C5 C 0.4311(8) 0.0914(9) 0.6623(12) 0.026(3) Uani 1.0 4 d .
C6 C 0.3428(8) 0.1409(10) 0.6155(12) 0.027(3) Uani 1.0 4 d .
C7 C 0.3372(8) 0.2183(11) 0.5236(13) 0.031(3) Uani 1.0 4 d .
C8 C 0.4202(9) 0.2415(9) 0.4737(15) 0.031(3) Uani 1.0 4 d .
C9 C 0.5054(8) 0.1921(9) 0.5207(12) 0.025(3) Uani 1.0 4 d .
C10 C 0.5192(8) 0.1127(9) 0.6176(12) 0.023(3) Uani 1.0 4 d .
C11 C 0.3232(8) 0.0126(10) 0.7777(14) 0.033(3) Uani 1.0 4 d .
C12 C 0.2679(9) 0.0975(9) 0.6851(13) 0.031(3) Uani 1.0 4 d .
C13 C 0.8080(7) -0.0082(9) 0.8040(12) 0.024(3) Uani 1.0 4 d .
C14 C 0.8491(9) -0.0852(10) 0.7610(15) 0.035(3) Uani 1.0 4 d .
C15 C 0.9044(9) -0.1472(12) 0.8686(15) 0.042(4) Uani 1.0 4 d .
C16 C 0.9227(9) -0.1227(11) 1.0182(15) 0.043(4) Uani 1.0 4 d .
C17 C 0.8814(9) -0.0446(10) 1.0613(15) 0.036(4) Uani 1.0 4 d .
C18 C 0.8244(8) 0.0129(10) 0.9562(13) 0.028(3) Uani 1.0 4 d .
H2 H 0.6441 -0.0627 0.8097 0.0332 Uiso 1.0 4 calc R
H3 H 0.4981 -0.0929 0.8695 0.0414 Uiso 1.0 4 calc R
H7 H 0.2790 0.2553 0.4942 0.0367 Uiso 1.0 4 calc R
H8 H 0.4162 0.2927 0.4060 0.0369 Uiso 1.0 4 calc R
H11A H 0.3267 0.0194 0.8854 0.0395 Uiso 1.0 4 calc R
H11B H 0.2903 -0.0478 0.7400 0.0395 Uiso 1.0 4 calc R
H12A H 0.2091 0.0758 0.6065 0.0374 Uiso 1.0 4 calc R
H12B H 0.2473 0.1434 0.7510 0.0374 Uiso 1.0 4 calc R
H14 H 0.8403 -0.0972 0.6572 0.0421 Uiso 1.0 4 calc R
H15 H 0.9288 -0.2045 0.8398 0.0509 Uiso 1.0 4 calc R
H16 H 0.9651 -0.1612 1.0927 0.0514 Uiso 1.0 4 calc R
H17 H 0.8927 -0.0306 1.1650 0.0428 Uiso 1.0 4 calc R
H18 H 0.7955 0.0675 0.9858 0.0341 Uiso 1.0 4 calc R

loop_
_atom_site_aniso_label
_atom_site_aniso_U_11
_atom_site_aniso_U_22
_atom_site_aniso_U_33
_atom_site_aniso_U_12
_atom_site_aniso_U_13
_atom_site_aniso_U_23
I1 0.0208(5) 0.0286(6) 0.0302(5) 0.0003(3) 0.0077(4) -0.0009(4)
I2 0.0268(5) 0.0277(6) 0.0351(6) -0.0034(4) 0.0065(4) -0.0023(4)
Br1 0.0259(7) 0.0402(9) 0.0308(8) -0.0054(6) 0.0057(6) 0.0100(6)
Se1 0.0211(6) 0.0266(8) 0.0251(7) -0.0014(5) 0.0065(5) -0.0019(5)
C1 0.024(6) 0.022(7) 0.021(6) 0.001(5) 0.003(5) -0.003(5)
C2 0.024(6) 0.029(8) 0.031(7) -0.001(5) 0.008(5) -0.001(6)
C3 0.036(7) 0.030(8) 0.030(7) -0.010(6) -0.002(6) 0.013(6)
C4 0.025(6) 0.032(8) 0.021(6) 0.001(6) 0.005(5) -0.003(6)
C5 0.023(6) 0.027(8) 0.023(6) -0.008(5) -0.003(5) -0.009(6)
C6 0.020(5) 0.043(9) 0.015(6) -0.004(6) 0.001(5) -0.015(6)
C7 0.022(6) 0.049(9) 0.018(6) 0.009(6) 0.000(5) -0.000(6)
C8 0.023(6) 0.027(8) 0.036(8) -0.007(5) -0.004(6) 0.008(6)
C9 0.025(6) 0.030(8) 0.023(6) -0.008(6) 0.010(5) -0.005(5)
C10 0.021(6) 0.025(8) 0.019(6) -0.005(5) 0.001(5) -0.002(5)
C11 0.021(6) 0.041(9) 0.035(7) -0.016(6) 0.007(6) 0.007(6)
C12 0.029(6) 0.033(8) 0.029(7) -0.001(6) 0.005(6) -0.009(6)
C13 0.013(5) 0.031(8) 0.021(6) -0.002(5) -0.004(5) -0.005(5)
C14 0.030(7) 0.038(9) 0.038(7) 0.003(6) 0.011(6) -0.002(7)
C15 0.031(7) 0.048(10) 0.049(9) 0.016(7) 0.012(6) 0.012(7)
C16 0.024(6) 0.059(11) 0.038(8) 0.008(7) -0.002(6) 0.015(7)
C17 0.033(7) 0.039(9) 0.036(8) -0.006(7) 0.012(6) 0.001(7)
C18 0.024(6) 0.028(8) 0.031(7) -0.004(6) 0.005(5) 0.003(6)

loop_
_atom_type_symbol
_atom_type_description
_atom_type_scat_dispersion_real
_atom_type_scat_dispersion_imag
_atom_type_scat_source
C C 0.0033 0.0016
;
International Tables for Crystallography
(1992, Vol. C, Tables 4.2.6.8 and 6.1.1.4)
;
H H 0.0000 0.0000
;
International Tables for Crystallography
(1992, Vol. C, Table 6.1.1.4)
;
Br Br -0.2901 2.4595
;
International Tables for Crystallography
(1992, Vol. C, Tables 4.2.6.8 and 6.1.1.4)
;
Se Se -0.0929 2.2259
;
International Tables for Crystallography
(1992, Vol. C, Tables 4.2.6.8 and 6.1.1.4)
;
I I -0.4742 1.8119
;
International Tables for Crystallography
(1992, Vol. C, Tables 4.2.6.8 and 6.1.1.4)
;

loop_
_geom_angle_atom_site_label_1
_geom_angle_atom_site_label_2
_geom_angle_atom_site_label_3
_geom_angle
_geom_angle_publ_flag
I2 I1 Se1 171.32(4) yes
I1 Se1 C1 111.3(4) yes
I1 Se1 C13 92.2(4) yes
C1 Se1 C13 99.6(5) yes
Se1 C1 C2 118.0(8) yes
Se1 C1 C10 122.3(9) yes
C2 C1 C10 119.7(11) yes
C1 C2 C3 123.1(11) yes
C2 C3 C4 118.9(13) yes
C3 C4 C5 120.5(12) yes
C3 C4 C11 129.3(12) yes
C5 C4 C11 110.2(10) yes
C4 C5 C6 111.9(11) yes
C4 C5 C10 122.9(10) yes
C6 C5 C10 125.1(11) yes
C5 C6 C7 119.0(11) yes
C5 C6 C12 109.8(11) yes
C7 C6 C12 131.2(11) yes
C6 C7 C8 118.4(11) yes
C7 C8 C9 121.4(12) yes
Br1 C9 C8 114.8(10) yes
Br1 C9 C10 120.8(9) yes
C8 C9 C10 124.4(12) yes
C1 C10 C5 114.8(11) yes
C1 C10 C9 133.6(11) yes
C5 C10 C9 111.6(10) yes
C4 C11 C12 104.1(11) yes
C6 C12 C11 104.0(10) yes
Se1 C13 C14 117.6(9) yes
Se1 C13 C18 121.8(10) yes
C14 C13 C18 120.5(11) yes
C13 C14 C15 120.1(13) yes
C14 C15 C16 118.1(14) yes
C15 C16 C17 121.5(13) yes
C16 C17 C18 119.8(13) yes
C13 C18 C17 119.8(13) yes
C1 C2 H2 118.453 no
C3 C2 H2 118.463 no
C2 C3 H3 120.547 no
C4 C3 H3 120.548 no
C6 C7 H7 120.805 no
C8 C7 H7 120.797 no
C7 C8 H8 119.308 no
C9 C8 H8 119.310 no
C4 C11 H11A 110.939 no
C4 C11 H11B 110.936 no
C12 C11 H11A 110.938 no
C12 C11 H11B 110.943 no
H11A C11 H11B 108.970 no
C6 C12 H12A 110.945 no
C6 C12 H12B 110.955 no
C11 C12 H12A 110.955 no
C11 C12 H12B 110.950 no
H12A C12 H12B 108.966 no
C13 C14 H14 119.949 no
C15 C14 H14 119.964 no
C14 C15 H15 120.970 no
C16 C15 H15 120.971 no
C15 C16 H16 119.275 no
C17 C16 H16 119.268 no
C16 C17 H17 120.069 no
C18 C17 H17 120.084 no
C13 C18 H18 120.119 no
C17 C18 H18 120.119 no

loop_
_geom_bond_atom_site_label_1
_geom_bond_atom_site_label_2
_geom_bond_distance
_geom_bond_publ_flag
I1 I2 2.8161(14) yes
I1 Se1 2.9565(17) yes
Br1 C9 1.920(13) yes
Se1 C1 1.954(12) yes
Se1 C13 1.936(11) yes
C1 C2 1.382(18) yes
C1 C10 1.419(15) yes
C2 C3 1.391(18) yes
C3 C4 1.346(17) yes
C4 C5 1.374(18) yes
C4 C11 1.521(17) yes
C5 C6 1.394(16) yes
C5 C10 1.452(17) yes
C6 C7 1.377(19) yes
C6 C12 1.518(18) yes
C7 C8 1.418(19) yes
C8 C9 1.359(16) yes
C9 C10 1.418(17) yes
C11 C12 1.556(18) yes
C13 C14 1.348(19) yes
C13 C18 1.396(16) yes
C14 C15 1.394(19) yes
C15 C16 1.38(2) yes
C16 C17 1.36(2) yes
C17 C18 1.352(17) yes
C2 H2 0.950 no
C3 H3 0.950 no
C7 H7 0.950 no
C8 H8 0.950 no
C11 H11A 0.990 no
C11 H11B 0.990 no
C12 H12A 0.990 no
C12 H12B 0.990 no
C14 H14 0.950 no
C15 H15 0.950 no
C16 H16 0.950 no
C17 H17 0.950 no
C18 H18 0.950 no

loop_
_geom_contact_atom_site_label_1
_geom_contact_atom_site_label_2
_geom_contact_distance
_geom_contact_publ_flag
_geom_contact_site_symmetry_2
I1 C18 3.595(14) no .
Br1 Se1 3.1753(19) no .
Br1 C1 3.437(12) no .
Se1 C9 3.496(12) no .
C1 C4 2.797(17) no .
C1 C18 3.512(14) no .
C2 C5 2.716(16) no .
C2 C13 3.031(15) no .
C2 C18 3.326(15) no .
C3 C6 3.558(17) no .
C3 C10 2.846(18) no .
C4 C7 3.574(18) no .
C5 C8 2.729(18) no .
C6 C9 2.782(18) no .
C7 C10 2.898(16) no .
C13 C16 2.723(17) no .
C14 C17 2.752(19) no .
C15 C18 2.76(2) no .
I2 I2 3.4731(17) no 3_767
C2 C9 3.595(17) no 3_656
C9 C2 3.595(17) no 3_656
I1 H18 3.1425 no .
Br1 H8 2.7833 no .
Se1 H2 2.8935 no .
Se1 H14 2.8627 no .
Se1 H18 3.0085 no .
C1 H3 3.2886 no .
C1 H18 3.3529 no .
C2 H18 3.2903 no .
C3 H11A 2.9081 no .
C3 H11B 2.9003 no .
C4 H2 3.2061 no .
C4 H12A 3.0996 no .
C4 H12B 3.0856 no .
C5 H3 3.2229 no .
C5 H7 3.2546 no .
C5 H11A 3.0357 no .
C5 H11B 3.0316 no .
C5 H12A 3.0515 no .
C5 H12B 3.0341 no .
C6 H8 3.2556 no .
C6 H11A 3.0967 no .
C6 H11B 3.0829 no .
C7 H12A 2.9556 no .
C7 H12B 2.9475 no .
C9 H7 3.2747 no .
C10 H2 3.2732 no .
C10 H8 3.2986 no .
C11 H3 2.8155 no .
C12 H7 2.8818 no .
C13 H2 2.4631 no .
C13 H15 3.2347 no .
C13 H17 3.2387 no .
C14 H2 3.0792 no .
C14 H16 3.2387 no .
C14 H18 3.2365 no .
C15 H17 3.2489 no .
C16 H14 3.2410 no .
C16 H18 3.2092 no .
C17 H2 3.5276 no .
C17 H15 3.2508 no .
C18 H2 2.7542 no .
C18 H14 3.2418 no .
C18 H16 3.2019 no .
H2 H3 2.3269 no .
H2 H14 3.4878 no .
H2 H18 2.9523 no .
H3 H11A 2.9416 no .
H3 H11B 2.9242 no .
H7 H8 2.3697 no .
H7 H12A 3.0165 no .
H7 H12B 2.9951 no .
H11A H12A 2.7740 no .
H11A H12B 2.2637 no .
H11B H12A 2.2639 no .
H11B H12B 2.7836 no .
H14 H15 2.3587 no .
H15 H16 2.3367 no .
H16 H17 2.3038 no .
H17 H18 2.3045 no .
I1 H11B 3.3303 no 2_656
I1 H16 3.0975 no 3_757
I2 H11B 3.4069 no 2_656
I2 H12A 3.3152 no 2_656
I2 H14 3.5851 no 2_756
I2 H15 3.4422 no 3_757
I2 H17 3.3135 no 4_554
Br1 H3 3.4547 no 3_656
Se1 H11B 3.5443 no 3_656
Se1 H12A 3.4471 no 3_656
C2 H11A 3.0671 no 3_657
C3 H3 3.5389 no 3_657
C3 H8 3.4972 no 2_646
C3 H11A 3.1904 no 3_657
C4 H3 3.5173 no 3_657
C4 H8 3.0592 no 4_555
C5 H8 2.8473 no 4_555
C6 H8 2.7658 no 4_555
C6 H14 3.1383 no 3_656
C7 H2 3.4429 no 2_656
C7 H3 3.5062 no 2_656
C7 H8 3.4092 no 4_555
C7 H12B 3.1691 no 4_554
C7 H14 3.1187 no 3_656
C8 H2 3.5790 no 3_656
C8 H3 2.8306 no 2_656
C8 H12B 3.1785 no 4_554
C9 H3 3.2157 no 2_656
C11 H8 3.1430 no 4_555
C11 H17 3.2580 no 3_657
C11 H18 3.3136 no 3_657
C12 H7 3.5106 no 4_555
C12 H8 2.9371 no 4_555
C12 H14 3.1145 no 3_656
C12 H17 3.1251 no 3_657
C14 H7 3.5072 no 3_656
C14 H12A 3.2748 no 3_656
C15 H7 3.4829 no 2_646
C16 H7 3.3158 no 2_646
C17 H7 3.5804 no 2_646
C17 H11A 3.1440 no 3_657
C17 H12B 3.1749 no 3_657
C18 H11A 2.9497 no 3_657
H2 C7 3.4429 no 2_646
H2 C8 3.5790 no 3_656
H2 H7 3.1677 no 2_646
H2 H11A 2.8062 no 3_657
H3 Br1 3.4547 no 3_656
H3 C3 3.5389 no 3_657
H3 C4 3.5173 no 3_657
H3 C7 3.5062 no 2_646
H3 C8 2.8306 no 2_646
H3 C9 3.2157 no 2_646
H3 H3 3.5647 no 3_657
H3 H8 2.6489 no 2_646
H3 H11A 3.0436 no 3_657
H7 C12 3.5106 no 4_554
H7 C14 3.5072 no 3_656
H7 C15 3.4829 no 2_656
H7 C16 3.3158 no 2_656
H7 C17 3.5804 no 2_656
H7 H2 3.1677 no 2_656
H7 H11A 3.4702 no 4_554
H7 H12B 2.6031 no 4_554
H7 H14 2.9188 no 3_656
H7 H16 3.5305 no 2_656
H8 C3 3.4972 no 2_656
H8 C4 3.0592 no 4_554
H8 C5 2.8473 no 4_554
H8 C6 2.7658 no 4_554
H8 C7 3.4092 no 4_554
H8 C11 3.1430 no 4_554
H8 C12 2.9371 no 4_554
H8 H3 2.6489 no 2_656
H8 H11A 2.9319 no 4_554
H8 H12B 2.5876 no 4_554
H11A C2 3.0671 no 3_657
H11A C3 3.1904 no 3_657
H11A C17 3.1440 no 3_657
H11A C18 2.9497 no 3_657
H11A H2 2.8062 no 3_657
H11A H3 3.0436 no 3_657
H11A H7 3.4702 no 4_555
H11A H8 2.9319 no 4_555
H11A H17 3.0169 no 3_657
H11A H18 2.6633 no 3_657
H11B I1 3.3303 no 2_646
H11B I2 3.4069 no 2_646
H11B Se1 3.5443 no 3_656
H11B H17 3.1630 no 3_657
H11B H18 3.1205 no 3_657
H12A I2 3.3152 no 2_646
H12A Se1 3.4471 no 3_656
H12A C14 3.2748 no 3_656
H12A H14 2.3660 no 3_656
H12A H17 2.9459 no 3_657
H12B C7 3.1691 no 4_555
H12B C8 3.1785 no 4_555
H12B C17 3.1749 no 3_657
H12B H7 2.6031 no 4_555
H12B H8 2.5876 no 4_555
H12B H15 3.2261 no 2_656
H12B H17 2.8203 no 3_657
H14 I2 3.5851 no 2_746
H14 C6 3.1383 no 3_656
H14 C7 3.1187 no 3_656
H14 C12 3.1145 no 3_656
H14 H7 2.9188 no 3_656
H14 H12A 2.3660 no 3_656
H15 I2 3.4422 no 3_757
H15 H12B 3.2261 no 2_646
H15 H16 3.1272 no 4_544
H16 I1 3.0975 no 3_757
H16 H7 3.5305 no 2_646
H16 H15 3.1272 no 4_545
H17 I2 3.3135 no 4_555
H17 C11 3.2580 no 3_657
H17 C12 3.1251 no 3_657
H17 H11A 3.0169 no 3_657
H17 H11B 3.1630 no 3_657
H17 H12A 2.9459 no 3_657
H17 H12B 2.8203 no 3_657
H18 C11 3.3136 no 3_657
H18 H11A 2.6633 no 3_657
H18 H11B 3.1205 no 3_657

loop_
_geom_torsion_atom_site_label_1
_geom_torsion_atom_site_label_2
_geom_torsion_atom_site_label_3
_geom_torsion_atom_site_label_4
_geom_torsion
_geom_torsion_publ_flag
I1 Se1 C1 C2 -111.1(7) no
I1 Se1 C1 C10 70.0(8) no
I1 Se1 C13 C14 -133.8(7) no
I1 Se1 C13 C18 44.8(8) no
C1 Se1 C13 C14 114.2(8) no
C1 Se1 C13 C18 -67.3(9) no
C13 Se1 C1 C2 -14.9(9) no
C13 Se1 C1 C10 166.2(8) no
Se1 C1 C2 C3 177.8(7) no
Se1 C1 C10 C5 -176.6(6) no
Se1 C1 C10 C9 0.6(17) no
C2 C1 C10 C5 4.4(15) no
C2 C1 C10 C9 -178.3(11) no
C10 C1 C2 C3 -3.2(17) no
C1 C2 C3 C4 -0.0(18) no
C2 C3 C4 C5 1.6(17) no
C2 C3 C4 C11 -179.6(10) no
C3 C4 C5 C6 178.4(10) no
C3 C4 C5 C10 0.0(17) no
C3 C4 C11 C12 -179.2(12) no
C5 C4 C11 C12 -0.3(12) no
C11 C4 C5 C6 -0.6(13) no
C11 C4 C5 C10 -179.0(9) no
C4 C5 C6 C7 179.4(9) no
C4 C5 C6 C12 1.3(13) no
C4 C5 C10 C1 -3.0(15) no
C4 C5 C10 C9 179.1(10) no
C6 C5 C10 C1 178.8(10) no
C6 C5 C10 C9 0.9(15) no
C10 C5 C6 C7 -2.3(17) no
C10 C5 C6 C12 179.7(10) no
C5 C6 C7 C8 3.3(16) no
C5 C6 C12 C11 -1.4(12) no
C7 C6 C12 C11 -179.2(12) no
C12 C6 C7 C8 -179.1(10) no
C6 C7 C8 C9 -3.3(18) no
C7 C8 C9 Br1 179.0(10) no
C7 C8 C9 C10 2.1(19) no
Br1 C9 C10 C1 5.1(17) no
Br1 C9 C10 C5 -177.6(6) no
C8 C9 C10 C1 -178.1(11) no
C8 C9 C10 C5 -0.8(16) no
C4 C11 C12 C6 1.0(11) no
Se1 C13 C14 C15 -178.2(8) no
Se1 C13 C18 C17 -178.9(7) no
C14 C13 C18 C17 -0.4(17) no
C18 C13 C14 C15 3.2(18) no
C13 C14 C15 C16 -5.7(19) no
C14 C15 C16 C17 6(2) no
C15 C16 C17 C18 -3(2) no
C16 C17 C18 C13 0.1(19) no
